data_7063821
loop_
_publ_author_name
'Paik, Somnath'
'Ray, Manabendra'

_publ_section_title
;
 Visual detection of Hg2+ without interference by alkali and alkaline
 earth metal ions using an iron(iii) complex in a hetero-bimetallic
 environment
;
_journal_issue 23
_journal_name_full 'New Journal of Chemistry'
_journal_page_first 9980
_journal_page_last 9989
_journal_paper_doi 10.1039/D5NJ00233H
_journal_volume 49
_journal_year 2025
_chemical_absolute_configuration syn
_chemical_formula_moiety 'C39.75 H43.51 Fe N4 Na O10, H2 O'
_chemical_formula_sum 'C39.75 H45.51 Fe N4 Na O11'
_chemical_formula_weight 834.15
_space_group_crystal_system triclinic
_space_group_IT_number 1
_space_group_name_Hall 'P 1'
_space_group_name_H-M_alt 'P 1'
_atom_sites_solution_hydrogens mixed
_audit_block_doi 10.5517/ccdc.csd.cc2m3q1j
_audit_creation_method SHELXL-2019/3
_audit_update_record
;
2025-05-06 deposited with the CCDC.	2025-05-28 downloaded from the CCDC.
;
_cell_angle_alpha 71.100(9)
_cell_angle_beta 76.526(8)
_cell_angle_gamma 86.091(9)
_cell_formula_units_Z 1
_cell_length_a 9.434(3)
_cell_length_b 10.248(3)
_cell_length_c 11.733(4)
_cell_measurement_reflns_used 9901
_cell_measurement_temperature 294(2)
_cell_measurement_theta_max 25.32
_cell_measurement_theta_min 2.22
_cell_volume 1043.6(6)
_computing_cell_refinement 'Bruker SAINT'
_computing_data_collection 'Bruker APEX4'
_computing_data_reduction 'Bruker SAINT'
_computing_molecular_graphics 'Bruker SHELXTL and Wingx'
_computing_publication_material 'Bruker SHELXTL and Wingx'
_computing_structure_refinement 'SHELXL-2019/2 (Sheldrick, 2019)'
_computing_structure_solution 'SHELXT 2018/2 (Sheldrick, 2018)'
_diffrn_ambient_temperature 294(2)
_diffrn_measured_fraction_theta_full 0.997
_diffrn_measured_fraction_theta_max 0.997
_diffrn_measurement_device_type 'Bruker D8 Quest CCD'
_diffrn_radiation_type MoK\a
_diffrn_radiation_wavelength 0.71073
_diffrn_reflns_av_R_equivalents 0.0406
_diffrn_reflns_av_unetI/netI 0.0571
_diffrn_reflns_Laue_measured_fraction_full 0.997
_diffrn_reflns_Laue_measured_fraction_max 0.997
_diffrn_reflns_limit_h_max 11
_diffrn_reflns_limit_h_min -11
_diffrn_reflns_limit_k_max 12
_diffrn_reflns_limit_k_min -12
_diffrn_reflns_limit_l_max 13
_diffrn_reflns_limit_l_min -13
_diffrn_reflns_number 23178
_diffrn_reflns_point_group_measured_fraction_full 0.987
_diffrn_reflns_point_group_measured_fraction_max 0.987
_diffrn_reflns_theta_full 25.000
_diffrn_reflns_theta_max 25.000
_diffrn_reflns_theta_min 1.882
_diffrn_source 'fine focus 1.75 kW sealed tube'
_diffrn_source_type 'Bruker Smart Apex CCD'
_exptl_absorpt_coefficient_mu 0.434
_exptl_absorpt_correction_T_max 0.7452
_exptl_absorpt_correction_T_min 0.6785
_exptl_absorpt_correction_type multi-scan
_exptl_absorpt_process_details
;
R.H. Blessing, Acta Crystallogr., Sect A 1995, 51, 33-38
;
_exptl_crystal_colour Dark_red
_exptl_crystal_density_diffrn 1.327
_exptl_crystal_description Block
_exptl_crystal_F_000 437
_exptl_crystal_recrystallization_method 'Slow evaporation of Methanol-Water mixed solent solution of the complex'_chem'
_exptl_crystal_size_max 0.140
_exptl_crystal_size_mid 0.120
_exptl_crystal_size_min 0.100
_exptl_transmission_factor_max 0.7452
_exptl_transmission_factor_min 0.6785
_refine_diff_density_max 0.321
_refine_diff_density_min -0.219
_refine_diff_density_rms 0.048
_refine_ls_abs_structure_details
;
 Refined as an inversion twin.
;
_refine_ls_abs_structure_Flack 0.06(2)
_refine_ls_extinction_method none
_refine_ls_goodness_of_fit_ref 1.084
_refine_ls_hydrogen_treatment constr
_refine_ls_matrix_type full
_refine_ls_number_parameters 527
_refine_ls_number_reflns 7236
_refine_ls_number_restraints 12
_refine_ls_restrained_S_all 1.094
_refine_ls_R_factor_all 0.0807
_refine_ls_R_factor_gt 0.0544
_refine_ls_shift/su_max 0.001
_refine_ls_shift/su_mean 0.000
_refine_ls_structure_factor_coef Fsqd
_refine_ls_weighting_details 'w=1/[\s^2^(Fo^2^)+(0.0346P)^2^+0.5346P] where P=(Fo^2^+2Fc^2^)/3'
_refine_ls_weighting_scheme calc
_refine_ls_wR_factor_gt 0.0981
_refine_ls_wR_factor_ref 0.1116
_reflns_Friedel_coverage 0.980
_reflns_Friedel_fraction_full 0.977
_reflns_Friedel_fraction_max 0.977
_reflns_number_gt 5611
_reflns_number_total 7236
_reflns_threshold_expression 'I > 2\s(I)'
_cod_data_source_file d5nj00233h2.cif
_cod_data_source_block Sodium_Structure_Complex_2
_cod_depositor_comments 'Adding full bibliography for 7063821--7063824.cif.'
_cod_original_cell_volume 1043.7(6)
_cod_database_code 7063821
_shelx_shelxl_version_number 2019/3
_shelx_space_group_comment
;
The symmetry employed for this shelxl refinement is uniquely defined
by the following loop, which should always be used as a source of
symmetry information in preference to the above space-group names.
They are only intended as comments.
;
_shelx_estimated_absorpt_t_min 0.942
_shelx_estimated_absorpt_t_max 0.958

loop_
_space_group_symop_operation_xyz
'x, y, z'

loop_
_atom_site_label
_atom_site_type_symbol
_atom_site_fract_x
_atom_site_fract_y
_atom_site_fract_z
_atom_site_U_iso_or_equiv
_atom_site_adp_type
_atom_site_occupancy
_atom_site_site_symmetry_order
_atom_site_calc_flag
_atom_site_refinement_flags_posn
_atom_site_refinement_flags_adp
_atom_site_refinement_flags_occupancy
_atom_site_disorder_assembly
_atom_site_disorder_group
Fe1 Fe 0.45928(8) 0.50115(8) 0.43301(7) 0.0485(3) Uani 1 1 d . . . . .
Na1 Na 0.2620(3) 0.4708(3) 0.2393(3) 0.0741(9) Uani 1 1 d D . . . .
O1B O 0.3575(5) 0.6261(5) 0.3186(4) 0.0570(14) Uani 1 1 d . . . . .
O1A O 0.3885(5) 0.3496(5) 0.3992(4) 0.0523(12) Uani 1 1 d . . . . .
O2A O 0.2982(4) 0.4951(5) 0.5798(4) 0.0542(12) Uani 1 1 d . . . . .
O2B O 0.6622(5) 0.5008(5) 0.3312(4) 0.0527(12) Uani 1 1 d . . . . .
O4B O 0.8538(5) 0.6290(5) 0.2075(5) 0.0694(14) Uani 1 1 d . . . . .
O4A O 0.1891(5) 0.3773(6) 0.7723(4) 0.0734(16) Uani 1 1 d . . . . .
O3B O 0.2340(6) 0.7263(6) 0.1342(5) 0.0789(16) Uani 1 1 d . . . . .
N1B N 0.5551(6) 0.6858(6) 0.4388(5) 0.0513(15) Uani 1 1 d . . . . .
H1B H 0.599821 0.659582 0.510438 0.062 Uiso 1 1 calc R U . . .
N1A N 0.5418(5) 0.3536(6) 0.5865(5) 0.0433(14) Uani 1 1 d . . . . .
H1A H 0.636217 0.387716 0.586805 0.052 Uiso 1 1 calc R U . . .
N2B N 1.0401(6) 0.6423(6) 0.5266(6) 0.0655(17) Uani 1 1 d . . . . .
H2B H 1.111771 0.587321 0.540179 0.079 Uiso 1 1 calc R U . . .
O2X O 0.0716(6) 0.4557(8) 0.1476(6) 0.0945(19) Uani 1 1 d . . . . .
H2X H -0.012005 0.476670 0.174519 0.142 Uiso 1 1 calc R U . . .
C11A C 0.6759(7) 0.2130(8) 0.8732(6) 0.0505(18) Uani 1 1 d . . . . .
C10B C 0.8689(7) 0.7623(7) 0.4323(7) 0.0518(18) Uani 1 1 d . . . . .
O3A O 0.1227(5) 0.2686(6) 0.4176(5) 0.0877(18) Uani 1 1 d . . . . .
C1A C 0.3391(7) 0.2328(8) 0.4881(7) 0.0522(17) Uani 1 1 d . . . . .
N2A N 0.8879(6) 0.3243(7) 0.7891(6) 0.0751(19) Uani 1 1 d . . . . .
H2A H 0.979617 0.343049 0.768168 0.090 Uiso 1 1 calc R U . . .
C18B C 0.7363(7) 0.6138(8) 0.2845(6) 0.0515(17) Uani 1 1 d . . . . .
C8A C 0.4412(6) 0.3424(7) 0.7075(5) 0.0448(15) Uani 1 1 d . . . . .
H8A H 0.424797 0.244495 0.755249 0.054 Uiso 1 1 calc R U . . .
C16B C 0.9650(7) 0.7110(7) 0.6040(7) 0.0507(17) Uani 1 1 d . . . . .
C10A C 0.6489(6) 0.3509(7) 0.8023(6) 0.0486(16) Uani 1 1 d . . . . .
C6A C 0.4217(7) 0.1569(7) 0.5705(6) 0.0514(17) Uani 1 1 d . . . . .
C2A C 0.1981(8) 0.1856(9) 0.5010(7) 0.064(2) Uani 1 1 d . . . . .
C16A C 0.8277(7) 0.2019(8) 0.8625(7) 0.0587(19) Uani 1 1 d . . . . .
C3A C 0.1455(9) 0.0632(10) 0.5893(8) 0.080(3) Uani 1 1 d . . . . .
H3A H 0.053440 0.030870 0.595292 0.097 Uiso 1 1 calc R U . . .
C11B C 0.8554(7) 0.7875(7) 0.5454(7) 0.0521(17) Uani 1 1 d . . . . .
C7A C 0.5651(7) 0.2178(7) 0.5647(7) 0.0525(19) Uani 1 1 d . . . . .
H7AA H 0.611741 0.155450 0.626694 0.063 Uiso 1 1 calc R U . . .
H7AB H 0.628986 0.229462 0.484151 0.063 Uiso 1 1 calc R U . . .
C1B C 0.3339(7) 0.7620(8) 0.2868(7) 0.056(2) Uani 1 1 d . . . . .
C8B C 0.6721(7) 0.7372(7) 0.3260(6) 0.0523(18) Uani 1 1 d . . . . .
H8B H 0.624075 0.794403 0.261272 0.063 Uiso 1 1 calc R U . . .
C9B C 0.7848(7) 0.8282(7) 0.3353(7) 0.0559(19) Uani 1 1 d . . . . .
H9BA H 0.853044 0.859553 0.255833 0.067 Uiso 1 1 calc R U . . .
H9BB H 0.736470 0.908940 0.351682 0.067 Uiso 1 1 calc R U . . .
C18A C 0.2968(6) 0.4069(7) 0.6858(6) 0.0514(17) Uani 1 1 d . . . . .
C2B C 0.2638(8) 0.8199(9) 0.1879(7) 0.068(2) Uani 1 1 d . . . . .
C12B C 0.7620(8) 0.8636(8) 0.6105(7) 0.070(2) Uani 1 1 d . . . . .
H12B H 0.689642 0.916792 0.575630 0.084 Uiso 1 1 calc R U . . .
C9A C 0.5061(7) 0.4115(7) 0.7805(6) 0.0527(17) Uani 1 1 d . . . . .
H9AA H 0.518899 0.509219 0.735572 0.063 Uiso 1 1 calc R U . . .
H9AB H 0.439047 0.401372 0.859321 0.063 Uiso 1 1 calc R U . . .
C5A C 0.3674(9) 0.0348(8) 0.6600(7) 0.067(2) Uani 1 1 d . . . . .
H5A H 0.423490 -0.016256 0.714426 0.080 Uiso 1 1 calc R U . . .
C17B C 0.9834(7) 0.6748(8) 0.4250(7) 0.062(2) Uani 1 1 d . . . . .
H17B H 1.018291 0.641641 0.358752 0.075 Uiso 1 1 calc R U . . .
C12A C 0.5868(9) 0.1002(8) 0.9464(6) 0.067(2) Uani 1 1 d . . . . .
H12A H 0.486335 0.106926 0.954479 0.080 Uiso 1 1 calc R U . . .
O1X O 0.4674(11) 0.4718(18) 0.0745(9) 0.112(4) Uani 0.753(17) 1 d D . P A 1
H1X H 0.524437 0.412548 0.102091 0.168 Uiso 0.753(17) 1 calc DR U P A 1
C15A C 0.8878(10) 0.0777(10) 0.9240(8) 0.080(3) Uani 1 1 d . . . . .
H15A H 0.988025 0.069048 0.916586 0.096 Uiso 1 1 calc R U . . .
C4A C 0.2306(10) -0.0108(9) 0.6685(8) 0.080(2) Uani 1 1 d . . . . .
H4A H 0.195024 -0.093066 0.728678 0.096 Uiso 1 1 calc R U . . .
C7B C 0.4419(8) 0.7912(8) 0.4541(7) 0.066(2) Uani 1 1 d . . . . .
H7BA H 0.367819 0.750568 0.528290 0.079 Uiso 1 1 calc R U . . .
H7BB H 0.486576 0.867167 0.465624 0.079 Uiso 1 1 calc R U . . .
C15B C 0.9779(9) 0.7061(8) 0.7194(8) 0.068(2) Uani 1 1 d . . . . .
H15B H 1.049105 0.652780 0.755744 0.082 Uiso 1 1 calc R U . . .
C13A C 0.6461(10) -0.0200(9) 1.0063(8) 0.083(3) Uani 1 1 d . . . . .
H13A H 0.586185 -0.095360 1.054819 0.100 Uiso 1 1 calc R U . . .
C5B C 0.3373(9) 0.9851(9) 0.3076(9) 0.089(3) Uani 1 1 d . . . . .
H5B H 0.363375 1.042941 0.346369 0.107 Uiso 1 1 calc R U . . .
C14A C 0.7967(12) -0.0303(10) 0.9950(8) 0.085(3) Uani 1 1 d . . . . .
H14A H 0.835800 -0.112856 1.036798 0.102 Uiso 1 1 calc R U . . .
C13B C 0.7751(10) 0.8611(10) 0.7242(9) 0.089(3) Uani 1 1 d . . . . .
H13B H 0.711816 0.912580 0.766099 0.107 Uiso 1 1 calc R U . . .
C17A C 0.7817(7) 0.4141(8) 0.7529(7) 0.066(2) Uani 1 1 d . . . . .
H17A H 0.797419 0.505144 0.702028 0.079 Uiso 1 1 calc R U . . .
C14B C 0.8835(10) 0.7815(9) 0.7791(8) 0.084(3) Uani 1 1 d . . . . .
H14B H 0.890578 0.780395 0.857089 0.101 Uiso 1 1 calc R U . . .
C6B C 0.3706(7) 0.8464(8) 0.3476(7) 0.063(2) Uani 1 1 d . . . . .
C2 C 0.2298(9) 0.9578(11) 0.1528(9) 0.094(3) Uani 1 1 d . . . . .
H2 H 0.181737 0.994560 0.088748 0.113 Uiso 1 1 calc R U . . .
C4B C 0.2668(11) 1.0404(11) 0.2123(12) 0.109(3) Uani 1 1 d . . . . .
H4B H 0.244413 1.133783 0.188577 0.131 Uiso 1 1 calc R U . . .
O3X O 0.6986(16) 0.3425(14) 0.1643(13) 0.126(4) Uani 0.532(9) 1 d . . P B 1
H3XD H 0.656111 0.408491 0.119839 0.190 Uiso 0.532(9) 1 d R U P B 1
H3XE H 0.718681 0.285769 0.123681 0.190 Uiso 0.532(9) 1 d R U P B 1
C2X C 0.1851(12) 0.7767(12) 0.0212(9) 0.121(4) Uani 1 1 d . . . . .
H2XA H 0.092363 0.820466 0.035320 0.181 Uiso 1 1 calc R U . . .
H2XB H 0.175659 0.701189 -0.008118 0.181 Uiso 1 1 calc R U . . .
H2XC H 0.254605 0.842375 -0.039554 0.181 Uiso 1 1 calc R U . . .
C3X C 0.0752(15) 0.4108(16) 0.0442(11) 0.154(5) Uani 1 1 d . . . . .
H3XA H 0.114460 0.483037 -0.030681 0.232 Uiso 1 1 calc R U . . .
H3XB H -0.021811 0.388279 0.043972 0.232 Uiso 1 1 calc R U . . .
H3XC H 0.135535 0.330613 0.049503 0.232 Uiso 1 1 calc R U . . .
C1 C -0.0264(11) 0.2370(14) 0.4366(11) 0.135(4) Uani 1 1 d . U . . .
H1C H -0.034978 0.152670 0.419643 0.202 Uiso 1 1 calc R U . . .
H1D H -0.071089 0.310431 0.382205 0.202 Uiso 1 1 calc R U . . .
H1E H -0.074370 0.226569 0.520760 0.202 Uiso 1 1 calc R U . . .
O4X O 0.6931(18) 0.2109(16) 0.2126(15) 0.126(4) Uani 0.468(9) 1 d . . P B 2
H4XA H 0.767541 0.182591 0.170763 0.190 Uiso 0.468(9) 1 d R U P B 2
H4XB H 0.659927 0.275646 0.159363 0.190 Uiso 0.468(9) 1 d R U P B 2
C1X C 0.546(2) 0.595(2) -0.0017(18) 0.163(9) Uani 0.753(17) 1 d D . P A 1
H1XA H 0.623751 0.573797 -0.061962 0.245 Uiso 0.753(17) 1 calc R U P A 1
H1XB H 0.481279 0.659714 -0.043027 0.245 Uiso 0.753(17) 1 calc R U P A 1
H1XC H 0.585317 0.633910 0.048467 0.245 Uiso 0.753(17) 1 calc R U P A 1
O1Y O 0.444(4) 0.378(4) 0.107(3) 0.112(4) Uani 0.247(17) 1 d D . P A 2
H1YA H 0.507286 0.335814 0.146391 0.168 Uiso 0.247(17) 1 d R U P A 2
H1YB H 0.491532 0.442966 0.047512 0.168 Uiso 0.247(17) 1 d R U P A 2

loop_
_atom_site_aniso_label
_atom_site_aniso_U_11
_atom_site_aniso_U_22
_atom_site_aniso_U_33
_atom_site_aniso_U_23
_atom_site_aniso_U_13
_atom_site_aniso_U_12
Fe1 0.0334(5) 0.0635(6) 0.0478(6) -0.0153(5) -0.0130(4) 0.0067(4)
Na1 0.0683(19) 0.099(2) 0.0683(19) -0.0339(17) -0.0345(16) 0.0166(17)
O1B 0.053(3) 0.065(4) 0.057(3) -0.018(3) -0.023(2) 0.009(3)
O1A 0.046(3) 0.062(3) 0.047(3) -0.012(3) -0.016(2) -0.001(2)
O2A 0.034(2) 0.077(3) 0.047(3) -0.012(3) -0.016(2) 0.013(2)
O2B 0.038(2) 0.064(3) 0.053(3) -0.019(3) -0.005(2) 0.000(2)
O4B 0.047(3) 0.085(4) 0.069(3) -0.026(3) 0.005(3) -0.002(3)
O4A 0.035(3) 0.128(5) 0.049(3) -0.019(3) -0.010(2) 0.008(3)
O3B 0.067(3) 0.101(4) 0.058(3) 0.002(3) -0.035(3) 0.009(3)
N1B 0.038(3) 0.074(4) 0.044(3) -0.023(3) -0.010(3) 0.008(3)
N1A 0.029(3) 0.058(4) 0.045(3) -0.015(3) -0.015(2) 0.007(2)
N2B 0.036(3) 0.082(4) 0.076(4) -0.019(4) -0.019(3) 0.012(3)
O2X 0.080(4) 0.132(5) 0.095(5) -0.058(4) -0.042(4) 0.032(4)
C11A 0.044(4) 0.069(5) 0.036(4) -0.008(4) -0.016(3) -0.004(3)
C10B 0.045(4) 0.054(4) 0.052(4) -0.010(4) -0.010(3) -0.002(3)
O3A 0.051(3) 0.123(5) 0.081(4) -0.009(4) -0.027(3) -0.021(3)
C1A 0.041(4) 0.067(5) 0.052(4) -0.026(4) -0.007(3) -0.003(4)
N2A 0.031(3) 0.095(5) 0.090(5) -0.011(4) -0.020(3) -0.008(3)
C18B 0.037(4) 0.069(5) 0.048(4) -0.014(4) -0.014(3) 0.007(4)
C8A 0.035(3) 0.061(4) 0.038(4) -0.014(3) -0.011(3) 0.005(3)
C16B 0.039(4) 0.050(4) 0.061(5) -0.012(4) -0.013(3) -0.004(3)
C10A 0.035(3) 0.065(5) 0.045(4) -0.012(4) -0.015(3) -0.001(3)
C6A 0.046(4) 0.056(5) 0.054(4) -0.019(4) -0.014(3) 0.006(3)
C2A 0.050(4) 0.085(6) 0.058(5) -0.016(4) -0.023(4) -0.004(4)
C16A 0.045(4) 0.080(6) 0.048(4) -0.011(4) -0.018(3) 0.009(4)
C3A 0.062(5) 0.103(7) 0.077(6) -0.018(6) -0.022(5) -0.028(5)
C11B 0.040(4) 0.049(4) 0.067(5) -0.014(4) -0.019(3) 0.005(3)
C7A 0.044(4) 0.061(5) 0.050(4) -0.014(4) -0.014(3) 0.013(3)
C1B 0.034(4) 0.061(5) 0.062(5) -0.007(4) -0.009(3) 0.014(3)
C8B 0.040(4) 0.065(5) 0.047(4) -0.009(4) -0.014(3) 0.004(3)
C9B 0.051(4) 0.053(5) 0.055(5) -0.004(4) -0.014(4) -0.001(3)
C18A 0.028(3) 0.079(5) 0.047(4) -0.018(4) -0.012(3) 0.006(3)
C2B 0.046(4) 0.080(6) 0.068(5) -0.007(5) -0.019(4) 0.008(4)
C12B 0.072(5) 0.076(6) 0.071(6) -0.031(5) -0.029(4) 0.022(4)
C9A 0.043(4) 0.066(5) 0.053(4) -0.020(4) -0.020(3) 0.010(3)
C5A 0.073(5) 0.067(5) 0.061(5) -0.017(4) -0.024(4) 0.004(4)
C17B 0.039(4) 0.079(5) 0.069(5) -0.023(4) -0.015(4) 0.004(4)
C12A 0.066(5) 0.076(6) 0.052(5) -0.002(4) -0.023(4) -0.004(4)
O1X 0.121(7) 0.126(11) 0.088(7) -0.043(8) -0.009(5) -0.001(8)
C15A 0.066(5) 0.112(7) 0.069(6) -0.030(6) -0.036(5) 0.038(5)
C4A 0.082(6) 0.081(6) 0.074(6) -0.014(5) -0.018(5) -0.021(5)
C7B 0.055(4) 0.082(6) 0.068(5) -0.037(4) -0.009(4) 0.008(4)
C15B 0.064(5) 0.064(5) 0.075(6) -0.010(4) -0.030(4) 0.000(4)
C13A 0.093(7) 0.078(6) 0.065(5) 0.005(5) -0.027(5) -0.007(5)
C5B 0.068(5) 0.071(6) 0.127(8) -0.031(6) -0.024(6) 0.022(5)
C14A 0.115(8) 0.081(6) 0.056(5) -0.008(5) -0.043(5) 0.032(6)
C13B 0.098(7) 0.097(7) 0.085(6) -0.046(5) -0.030(6) 0.032(5)
C17A 0.044(4) 0.074(5) 0.077(5) -0.008(4) -0.027(4) -0.008(4)
C14B 0.098(7) 0.091(7) 0.078(6) -0.034(5) -0.041(5) 0.014(5)
C6B 0.043(4) 0.069(5) 0.078(5) -0.027(4) -0.013(4) 0.011(4)
C2 0.070(6) 0.086(7) 0.101(7) 0.009(6) -0.035(5) 0.025(5)
C4B 0.087(7) 0.080(7) 0.149(10) -0.021(7) -0.038(7) 0.033(6)
O3X 0.162(10) 0.092(7) 0.123(8) -0.038(7) -0.031(8) 0.030(8)
C2X 0.126(9) 0.142(10) 0.083(7) 0.010(7) -0.067(7) 0.002(7)
C3X 0.164(12) 0.231(16) 0.108(9) -0.095(10) -0.052(9) 0.018(11)
C1 0.093(6) 0.165(8) 0.139(7) -0.012(6) -0.056(6) -0.028(6)
O4X 0.162(10) 0.092(7) 0.123(8) -0.038(7) -0.031(8) 0.030(8)
C1X 0.145(16) 0.18(2) 0.166(18) -0.090(17) 0.010(14) -0.011(15)
O1Y 0.121(7) 0.126(11) 0.088(7) -0.043(8) -0.009(5) -0.001(8)

loop_
_atom_type_symbol
_atom_type_description
_atom_type_scat_dispersion_real
_atom_type_scat_dispersion_imag
_atom_type_scat_source
C C 0.0033 0.0016 'International Tables Vol C Tables 4.2.6.8 and 6.1.1.4'
H H 0.0000 0.0000 'International Tables Vol C Tables 4.2.6.8 and 6.1.1.4'
Fe Fe 0.3463 0.8444 'International Tables Vol C Tables 4.2.6.8 and 6.1.1.4'
N N 0.0061 0.0033 'International Tables Vol C Tables 4.2.6.8 and 6.1.1.4'
Na Na 0.0362 0.0249 'International Tables Vol C Tables 4.2.6.8 and 6.1.1.4'
O O 0.0106 0.0060 'International Tables Vol C Tables 4.2.6.8 and 6.1.1.4'

loop_
_geom_angle_atom_site_label_1
_geom_angle_atom_site_label_2
_geom_angle_atom_site_label_3
_geom_angle
_geom_angle_site_symmetry_1
_geom_angle_site_symmetry_3
_geom_angle_publ_flag
O1A Fe1 O1B 89.4(2) . . ?
O1A Fe1 O2A 95.9(2) . . ?
O1B Fe1 O2A 93.43(19) . . ?
O1A Fe1 O2B 95.8(2) . . ?
O1B Fe1 O2B 103.5(2) . . ?
O2A Fe1 O2B 159.46(16) . . ?
O1A Fe1 N1B 170.5(2) . . ?
O1B Fe1 N1B 85.5(2) . . ?
O2A Fe1 N1B 92.4(2) . . ?
O2B Fe1 N1B 77.6(2) . . ?
O1A Fe1 N1A 89.5(2) . . ?
O1B Fe1 N1A 170.6(2) . . ?
O2A Fe1 N1A 77.44(19) . . ?
O2B Fe1 N1A 85.88(19) . . ?
N1B Fe1 N1A 96.8(2) . . ?
O1A Fe1 Na1 44.98(15) . . ?
O1B Fe1 Na1 44.58(16) . . ?
O2A Fe1 Na1 99.41(14) . . ?
O2B Fe1 Na1 100.81(14) . . ?
N1B Fe1 Na1 128.97(16) . . ?
N1A Fe1 Na1 134.24(16) . . ?
O2X Na1 O1X 100.4(3) . . ?
O2X Na1 O1Y 95.6(10) . . ?
O2X Na1 O1B 139.9(2) . . ?
O1X Na1 O1B 98.1(4) . . ?
O1Y Na1 O1B 113.8(10) . . ?
O2X Na1 O1A 144.3(3) . . ?
O1X Na1 O1A 93.9(3) . . ?
O1Y Na1 O1A 85.4(10) . . ?
O1B Na1 O1A 68.27(18) . . ?
O2X Na1 O3B 82.1(2) . . ?
O1X Na1 O3B 88.5(4) . . ?
O1Y Na1 O3B 109.6(11) . . ?
O1B Na1 O3B 63.1(2) . . ?
O1A Na1 O3B 131.1(2) . . ?
O2X Na1 O3A 82.7(2) . . ?
O1X Na1 O3A 130.8(5) . . ?
O1Y Na1 O3A 108.7(11) . . ?
O1B Na1 O3A 110.8(2) . . ?
O1A Na1 O3A 63.54(18) . . ?
O3B Na1 O3A 139.9(2) . . ?
O2X Na1 Fe1 164.3(2) . . ?
O1X Na1 Fe1 95.3(3) . . ?
O1Y Na1 Fe1 99.5(9) . . ?
O1B Na1 Fe1 34.16(12) . . ?
O1A Na1 Fe1 34.21(12) . . ?
O3B Na1 Fe1 96.94(17) . . ?
O3A Na1 Fe1 88.23(14) . . ?
C1B O1B Fe1 133.9(5) . . ?
C1B O1B Na1 124.8(5) . . ?
Fe1 O1B Na1 101.3(2) . . ?
C1A O1A Fe1 122.4(4) . . ?
C1A O1A Na1 123.3(4) . . ?
Fe1 O1A Na1 100.8(2) . . ?
C18A O2A Fe1 121.6(4) . . ?
C18B O2B Fe1 119.1(4) . . ?
C2B O3B C2X 118.8(7) . . ?
C2B O3B Na1 119.5(4) . . ?
C2X O3B Na1 121.7(6) . . ?
C8B N1B C7B 113.0(6) . . ?
C8B N1B Fe1 108.4(4) . . ?
C7B N1B Fe1 111.2(4) . . ?
C8B N1B H1B 108.0 . . ?
C7B N1B H1B 108.0 . . ?
Fe1 N1B H1B 108.0 . . ?
C8A N1A C7A 111.9(5) . . ?
C8A N1A Fe1 111.1(4) . . ?
C7A N1A Fe1 109.2(4) . . ?
C8A N1A H1A 108.2 . . ?
C7A N1A H1A 108.2 . . ?
Fe1 N1A H1A 108.2 . . ?
C17B N2B C16B 109.0(6) . . ?
C17B N2B H2B 125.5 . . ?
C16B N2B H2B 125.5 . . ?
C3X O2X Na1 129.0(6) . . ?
C3X O2X H2X 109.5 . . ?
Na1 O2X H2X 121.5 . . ?
C12A C11A C16A 119.3(7) . . ?
C12A C11A C10A 133.9(6) . . ?
C16A C11A C10A 106.7(6) . . ?
C17B C10B C11B 105.5(6) . . ?
C17B C10B C9B 127.1(7) . . ?
C11B C10B C9B 127.2(6) . . ?
C2A O3A C1 117.2(7) . . ?
C2A O3A Na1 117.9(4) . . ?
C1 O3A Na1 124.9(6) . . ?
O1A C1A C6A 122.1(6) . . ?
O1A C1A C2A 119.4(6) . . ?
C6A C1A C2A 118.5(7) . . ?
C16A N2A C17A 109.8(6) . . ?
C16A N2A H2A 125.1 . . ?
C17A N2A H2A 125.1 . . ?
O4B C18B O2B 124.1(7) . . ?
O4B C18B C8B 118.8(6) . . ?
O2B C18B C8B 117.1(6) . . ?
N1A C8A C18A 109.3(5) . . ?
N1A C8A C9A 111.0(5) . . ?
C18A C8A C9A 110.5(5) . . ?
N1A C8A H8A 108.7 . . ?
C18A C8A H8A 108.7 . . ?
C9A C8A H8A 108.7 . . ?
N2B C16B C15B 130.3(7) . . ?
N2B C16B C11B 106.1(6) . . ?
C15B C16B C11B 123.4(7) . . ?
C17A C10A C11A 106.1(6) . . ?
C17A C10A C9A 126.6(6) . . ?
C11A C10A C9A 127.2(6) . . ?
C5A C6A C1A 120.3(6) . . ?
C5A C6A C7A 121.9(6) . . ?
C1A C6A C7A 117.6(6) . . ?
O3A C2A C3A 124.5(7) . . ?
O3A C2A C1A 114.7(7) . . ?
C3A C2A C1A 120.8(7) . . ?
N2A C16A C15A 132.4(7) . . ?
N2A C16A C11A 107.6(6) . . ?
C15A C16A C11A 120.0(8) . . ?
C4A C3A C2A 119.3(7) . . ?
C4A C3A H3A 120.3 . . ?
C2A C3A H3A 120.3 . . ?
C12B C11B C10B 135.8(6) . . ?
C12B C11B C16B 116.1(7) . . ?
C10B C11B C16B 108.1(6) . . ?
N1A C7A C6A 110.3(5) . . ?
N1A C7A H7AA 109.6 . . ?
C6A C7A H7AA 109.6 . . ?
N1A C7A H7AB 109.6 . . ?
C6A C7A H7AB 109.6 . . ?
H7AA C7A H7AB 108.1 . . ?
O1B C1B C6B 123.7(7) . . ?
O1B C1B C2B 117.0(8) . . ?
C6B C1B C2B 119.3(8) . . ?
N1B C8B C9B 115.1(6) . . ?
N1B C8B C18B 108.5(5) . . ?
C9B C8B C18B 113.9(5) . . ?
N1B C8B H8B 106.2 . . ?
C9B C8B H8B 106.2 . . ?
C18B C8B H8B 106.2 . . ?
C10B C9B C8B 115.3(6) . . ?
C10B C9B H9BA 108.4 . . ?
C8B C9B H9BA 108.4 . . ?
C10B C9B H9BB 108.4 . . ?
C8B C9B H9BB 108.4 . . ?
H9BA C9B H9BB 107.5 . . ?
O4A C18A O2A 124.8(6) . . ?
O4A C18A C8A 118.4(6) . . ?
O2A C18A C8A 116.7(6) . . ?
C2 C2B O3B 125.3(8) . . ?
C2 C2B C1B 120.7(9) . . ?
O3B C2B C1B 114.0(7) . . ?
C13B C12B C11B 121.0(7) . . ?
C13B C12B H12B 119.5 . . ?
C11B C12B H12B 119.5 . . ?
C10A C9A C8A 111.7(5) . . ?
C10A C9A H9AA 109.3 . . ?
C8A C9A H9AA 109.3 . . ?
C10A C9A H9AB 109.3 . . ?
C8A C9A H9AB 109.3 . . ?
H9AA C9A H9AB 107.9 . . ?
C4A C5A C6A 120.0(7) . . ?
C4A C5A H5A 120.0 . . ?
C6A C5A H5A 120.0 . . ?
N2B C17B C10B 111.3(7) . . ?
N2B C17B H17B 124.3 . . ?
C10B C17B H17B 124.3 . . ?
C13A C12A C11A 120.2(8) . . ?
C13A C12A H12A 119.9 . . ?
C11A C12A H12A 119.9 . . ?
C1X O1X Na1 122.1(10) . . ?
C1X O1X H1X 109.5 . . ?
Na1 O1X H1X 108.3 . . ?
C14A C15A C16A 118.8(8) . . ?
C14A C15A H15A 120.6 . . ?
C16A C15A H15A 120.6 . . ?
C5A C4A C3A 121.1(8) . . ?
C5A C4A H4A 119.5 . . ?
C3A C4A H4A 119.5 . . ?
C6B C7B N1B 113.7(6) . . ?
C6B C7B H7BA 108.8 . . ?
N1B C7B H7BA 108.8 . . ?
C6B C7B H7BB 108.8 . . ?
N1B C7B H7BB 108.8 . . ?
H7BA C7B H7BB 107.7 . . ?
C14B C15B C16B 118.1(7) . . ?
C14B C15B H15B 121.0 . . ?
C16B C15B H15B 121.0 . . ?
C12A C13A C14A 120.1(8) . . ?
C12A C13A H13A 119.9 . . ?
C14A C13A H13A 119.9 . . ?
C4B C5B C6B 122.2(10) . . ?
C4B C5B H5B 118.9 . . ?
C6B C5B H5B 118.9 . . ?
C15A C14A C13A 121.5(8) . . ?
C15A C14A H14A 119.2 . . ?
C13A C14A H14A 119.2 . . ?
C12B C13B C14B 120.7(8) . . ?
C12B C13B H13B 119.7 . . ?
C14B C13B H13B 119.7 . . ?
N2A C17A C10A 109.8(7) . . ?
N2A C17A H17A 125.1 . . ?
C10A C17A H17A 125.1 . . ?
C15B C14B C13B 120.8(8) . . ?
C15B C14B H14B 119.6 . . ?
C13B C14B H14B 119.6 . . ?
C5B C6B C1B 118.2(8) . . ?
C5B C6B C7B 119.9(8) . . ?
C1B C6B C7B 121.9(7) . . ?
C4B C2 C2B 119.8(9) . . ?
C4B C2 H2 120.1 . . ?
C2B C2 H2 120.1 . . ?
C2 C4B C5B 119.8(9) . . ?
C2 C4B H4B 120.1 . . ?
C5B C4B H4B 120.1 . . ?
H3XD O3X H3XE 104.5 . . ?
O3B C2X H2XA 109.5 . . ?
O3B C2X H2XB 109.5 . . ?
H2XA C2X H2XB 109.5 . . ?
O3B C2X H2XC 109.5 . . ?
H2XA C2X H2XC 109.5 . . ?
H2XB C2X H2XC 109.5 . . ?
O2X C3X H3XA 109.5 . . ?
O2X C3X H3XB 109.5 . . ?
H3XA C3X H3XB 109.5 . . ?
O2X C3X H3XC 109.5 . . ?
H3XA C3X H3XC 109.5 . . ?
H3XB C3X H3XC 109.5 . . ?
O3A C1 H1C 109.5 . . ?
O3A C1 H1D 109.5 . . ?
H1C C1 H1D 109.5 . . ?
O3A C1 H1E 109.5 . . ?
H1C C1 H1E 109.5 . . ?
H1D C1 H1E 109.5 . . ?
H4XA O4X H4XB 104.5 . . ?
O1X C1X H1XA 109.5 . . ?
O1X C1X H1XB 109.5 . . ?
H1XA C1X H1XB 109.5 . . ?
O1X C1X H1XC 109.5 . . ?
H1XA C1X H1XC 109.5 . . ?
H1XB C1X H1XC 109.5 . . ?
Na1 O1Y H1YA 109.4 . . ?
Na1 O1Y H1YB 110.5 . . ?
H1YA O1Y H1YB 104.5 . . ?

loop_
_geom_bond_atom_site_label_1
_geom_bond_atom_site_label_2
_geom_bond_distance
_geom_bond_site_symmetry_2
_geom_bond_publ_flag
Fe1 O1A 1.918(5) . ?
Fe1 O1B 1.919(5) . ?
Fe1 O2A 2.001(5) . ?
Fe1 O2B 2.007(4) . ?
Fe1 N1B 2.179(6) . ?
Fe1 N1A 2.206(5) . ?
Fe1 Na1 3.352(3) . ?
Na1 O2X 2.335(6) . ?
Na1 O1X 2.396(9) . ?
Na1 O1Y 2.398(15) . ?
Na1 O1B 2.399(6) . ?
Na1 O1A 2.412(5) . ?
Na1 O3B 2.533(7) . ?
Na1 O3A 2.584(6) . ?
O1B C1B 1.338(9) . ?
O1A C1A 1.334(8) . ?
O2A C18A 1.277(8) . ?
O2B C18B 1.284(8) . ?
O4B C18B 1.238(7) . ?
O4A C18A 1.231(7) . ?
O3B C2B 1.380(10) . ?
O3B C2X 1.430(9) . ?
N1B C8B 1.481(8) . ?
N1B C7B 1.490(8) . ?
N1B H1B 0.9800 . ?
N1A C8A 1.487(8) . ?
N1A C7A 1.488(8) . ?
N1A H1A 0.9800 . ?
N2B C17B 1.354(9) . ?
N2B C16B 1.367(9) . ?
N2B H2B 0.8600 . ?
O2X C3X 1.424(11) . ?
O2X H2X 0.8200 . ?
C11A C12A 1.391(10) . ?
C11A C16A 1.409(9) . ?
C11A C10A 1.429(9) . ?
C10B C17B 1.361(9) . ?
C10B C11B 1.409(10) . ?
C10B C9B 1.494(9) . ?
O3A C2A 1.374(9) . ?
O3A C1 1.415(10) . ?
C1A C6A 1.389(9) . ?
C1A C2A 1.404(9) . ?
N2A C16A 1.345(9) . ?
N2A C17A 1.360(9) . ?
N2A H2A 0.8600 . ?
C18B C8B 1.537(10) . ?
C8A C18A 1.513(8) . ?
C8A C9A 1.518(9) . ?
C8A H8A 0.9800 . ?
C16B C15B 1.372(10) . ?
C16B C11B 1.425(9) . ?
C10A C17A 1.362(9) . ?
C10A C9A 1.487(8) . ?
C6A C5A 1.384(10) . ?
C6A C7A 1.507(9) . ?
C2A C3A 1.378(11) . ?
C16A C15A 1.400(11) . ?
C3A C4A 1.375(11) . ?
C3A H3A 0.9300 . ?
C11B C12B 1.395(10) . ?
C7A H7AA 0.9700 . ?
C7A H7AB 0.9700 . ?
C1B C6B 1.390(11) . ?
C1B C2B 1.412(10) . ?
C8B C9B 1.506(9) . ?
C8B H8B 0.9800 . ?
C9B H9BA 0.9700 . ?
C9B H9BB 0.9700 . ?
C2B C2 1.376(12) . ?
C12B C13B 1.361(11) . ?
C12B H12B 0.9300 . ?
C9A H9AA 0.9700 . ?
C9A H9AB 0.9700 . ?
C5A C4A 1.373(10) . ?
C5A H5A 0.9300 . ?
C17B H17B 0.9300 . ?
C12A C13A 1.361(11) . ?
C12A H12A 0.9300 . ?
O1X C1X 1.423(13) . ?
O1X H1X 0.8200 . ?
C15A C14A 1.362(12) . ?
C15A H15A 0.9300 . ?
C4A H4A 0.9300 . ?
C7B C6B 1.489(10) . ?
C7B H7BA 0.9700 . ?
C7B H7BB 0.9700 . ?
C15B C14B 1.358(11) . ?
C15B H15B 0.9300 . ?
C13A C14A 1.396(12) . ?
C13A H13A 0.9300 . ?
C5B C4B 1.378(13) . ?
C5B C6B 1.384(11) . ?
C5B H5B 0.9300 . ?
C14A H14A 0.9300 . ?
C13B C14B 1.406(12) . ?
C13B H13B 0.9300 . ?
C17A H17A 0.9300 . ?
C14B H14B 0.9300 . ?
C2 C4B 1.365(14) . ?
C2 H2 0.9300 . ?
C4B H4B 0.9300 . ?
O3X H3XD 0.8500 . ?
O3X H3XE 0.8500 . ?
C2X H2XA 0.9600 . ?
C2X H2XB 0.9600 . ?
C2X H2XC 0.9600 . ?
C3X H3XA 0.9600 . ?
C3X H3XB 0.9600 . ?
C3X H3XC 0.9600 . ?
C1 H1C 0.9600 . ?
C1 H1D 0.9600 . ?
C1 H1E 0.9600 . ?
O4X H4XA 0.8500 . ?
O4X H4XB 0.8500 . ?
C1X H1XA 0.9600 . ?
C1X H1XB 0.9600 . ?
C1X H1XC 0.9600 . ?
O1Y H1YA 0.8500 . ?
O1Y H1YB 0.8500 . ?

loop_
_geom_torsion_atom_site_label_1
_geom_torsion_atom_site_label_2
_geom_torsion_atom_site_label_3
_geom_torsion_atom_site_label_4
_geom_torsion
_geom_torsion_site_symmetry_1
_geom_torsion_site_symmetry_2
_geom_torsion_site_symmetry_3
_geom_torsion_site_symmetry_4
_geom_torsion_publ_flag
Fe1 O1A C1A C6A -54.4(8) . . . . ?
Na1 O1A C1A C6A 172.5(5) . . . . ?
Fe1 O1A C1A C2A 124.4(6) . . . . ?
Na1 O1A C1A C2A -8.7(9) . . . . ?
Fe1 O2B C18B O4B -170.0(5) . . . . ?
Fe1 O2B C18B C8B 8.8(7) . . . . ?
C7A N1A C8A C18A -108.0(6) . . . . ?
Fe1 N1A C8A C18A 14.3(6) . . . . ?
C7A N1A C8A C9A 129.8(5) . . . . ?
Fe1 N1A C8A C9A -107.9(5) . . . . ?
C17B N2B C16B C15B 176.6(7) . . . . ?
C17B N2B C16B C11B 0.9(7) . . . . ?
C12A C11A C10A C17A 178.6(8) . . . . ?
C16A C11A C10A C17A 0.4(8) . . . . ?
C12A C11A C10A C9A -4.5(13) . . . . ?
C16A C11A C10A C9A 177.3(7) . . . . ?
O1A C1A C6A C5A -178.8(6) . . . . ?
C2A C1A C6A C5A 2.4(10) . . . . ?
O1A C1A C6A C7A 5.8(10) . . . . ?
C2A C1A C6A C7A -172.9(7) . . . . ?
C1 O3A C2A C3A 10.4(13) . . . . ?
Na1 O3A C2A C3A -170.0(7) . . . . ?
C1 O3A C2A C1A -171.4(9) . . . . ?
Na1 O3A C2A C1A 8.1(9) . . . . ?
O1A C1A C2A O3A -0.3(10) . . . . ?
C6A C1A C2A O3A 178.5(6) . . . . ?
O1A C1A C2A C3A 177.9(7) . . . . ?
C6A C1A C2A C3A -3.3(11) . . . . ?
C17A N2A C16A C15A -179.3(8) . . . . ?
C17A N2A C16A C11A 0.5(9) . . . . ?
C12A C11A C16A N2A -179.1(7) . . . . ?
C10A C11A C16A N2A -0.6(8) . . . . ?
C12A C11A C16A C15A 0.8(11) . . . . ?
C10A C11A C16A C15A 179.2(7) . . . . ?
O3A C2A C3A C4A -179.6(8) . . . . ?
C1A C2A C3A C4A 2.4(13) . . . . ?
C17B C10B C11B C12B -178.6(8) . . . . ?
C9B C10B C11B C12B 6.7(13) . . . . ?
C17B C10B C11B C16B -0.5(8) . . . . ?
C9B C10B C11B C16B -175.1(6) . . . . ?
N2B C16B C11B C12B 178.3(6) . . . . ?
C15B C16B C11B C12B 2.2(10) . . . . ?
N2B C16B C11B C10B -0.2(7) . . . . ?
C15B C16B C11B C10B -176.3(6) . . . . ?
C8A N1A C7A C6A 57.7(7) . . . . ?
Fe1 N1A C7A C6A -65.7(6) . . . . ?
C5A C6A C7A N1A -116.3(7) . . . . ?
C1A C6A C7A N1A 59.0(8) . . . . ?
Fe1 O1B C1B C6B -8.0(11) . . . . ?
Na1 O1B C1B C6B 169.4(5) . . . . ?
Fe1 O1B C1B C2B 174.0(5) . . . . ?
Na1 O1B C1B C2B -8.6(9) . . . . ?
C7B N1B C8B C9B 78.2(7) . . . . ?
Fe1 N1B C8B C9B -158.1(4) . . . . ?
C7B N1B C8B C18B -152.9(5) . . . . ?
Fe1 N1B C8B C18B -29.2(6) . . . . ?
O4B C18B C8B N1B -165.6(5) . . . . ?
O2B C18B C8B N1B 15.5(8) . . . . ?
O4B C18B C8B C9B -36.0(8) . . . . ?
O2B C18B C8B C9B 145.1(6) . . . . ?
C17B C10B C9B C8B 79.4(9) . . . . ?
C11B C10B C9B C8B -107.1(8) . . . . ?
N1B C8B C9B C10B 60.9(8) . . . . ?
C18B C8B C9B C10B -65.2(8) . . . . ?
Fe1 O2A C18A O4A -163.6(6) . . . . ?
Fe1 O2A C18A C8A 20.8(8) . . . . ?
N1A C8A C18A O4A 161.6(6) . . . . ?
C9A C8A C18A O4A -75.9(8) . . . . ?
N1A C8A C18A O2A -22.5(8) . . . . ?
C9A C8A C18A O2A 100.0(7) . . . . ?
C2X O3B C2B C2 10.6(12) . . . . ?
Na1 O3B C2B C2 -168.2(6) . . . . ?
C2X O3B C2B C1B -170.0(7) . . . . ?
Na1 O3B C2B C1B 11.3(8) . . . . ?
O1B C1B C2B C2 177.1(7) . . . . ?
C6B C1B C2B C2 -1.0(11) . . . . ?
O1B C1B C2B O3B -2.3(9) . . . . ?
C6B C1B C2B O3B 179.5(6) . . . . ?
C10B C11B C12B C13B 176.9(8) . . . . ?
C16B C11B C12B C13B -1.2(11) . . . . ?
C17A C10A C9A C8A 111.9(8) . . . . ?
C11A C10A C9A C8A -64.4(9) . . . . ?
N1A C8A C9A C10A -58.1(7) . . . . ?
C18A C8A C9A C10A -179.5(6) . . . . ?
C1A C6A C5A C4A -0.7(11) . . . . ?
C7A C6A C5A C4A 174.4(7) . . . . ?
C16B N2B C17B C10B -1.3(8) . . . . ?
C11B C10B C17B N2B 1.1(8) . . . . ?
C9B C10B C17B N2B 175.7(6) . . . . ?
C16A C11A C12A C13A -0.5(11) . . . . ?
C10A C11A C12A C13A -178.5(8) . . . . ?
N2A C16A C15A C14A 178.9(8) . . . . ?
C11A C16A C15A C14A -0.9(12) . . . . ?
C6A C5A C4A C3A -0.2(13) . . . . ?
C2A C3A C4A C5A -0.6(14) . . . . ?
C8B N1B C7B C6B 57.3(8) . . . . ?
Fe1 N1B C7B C6B -64.9(7) . . . . ?
N2B C16B C15B C14B -177.0(8) . . . . ?
C11B C16B C15B C14B -1.9(11) . . . . ?
C11A C12A C13A C14A 0.3(13) . . . . ?
C16A C15A C14A C13A 0.7(13) . . . . ?
C12A C13A C14A C15A -0.4(14) . . . . ?
C11B C12B C13B C14B 0.0(14) . . . . ?
C16A N2A C17A C10A -0.3(9) . . . . ?
C11A C10A C17A N2A -0.1(9) . . . . ?
C9A C10A C17A N2A -177.0(7) . . . . ?
C16B C15B C14B C13B 0.5(13) . . . . ?
C12B C13B C14B C15B 0.4(15) . . . . ?
C4B C5B C6B C1B 1.5(13) . . . . ?
C4B C5B C6B C7B -177.7(8) . . . . ?
O1B C1B C6B C5B -178.4(7) . . . . ?
C2B C1B C6B C5B -0.4(11) . . . . ?
O1B C1B C6B C7B 0.8(11) . . . . ?
C2B C1B C6B C7B 178.8(6) . . . . ?
N1B C7B C6B C5B -140.8(7) . . . . ?
N1B C7B C6B C1B 40.0(10) . . . . ?
O3B C2B C2 C4B -179.2(9) . . . . ?
C1B C2B C2 C4B 1.4(13) . . . . ?
C2B C2 C4B C5B -0.4(15) . . . . ?
C6B C5B C4B C2 -1.1(15) . . . . ?
